data_2000843
loop_
_publ_author_name
'Kumar, N. R. S.'
'Nethaji, M.'

_publ_section_title
;
 Structure of diaquadichlorobis(hydrazinium)iron(II) dichloride
;
_journal_issue 6
_journal_name_full 'Acta Crystallographica Section C'
_journal_page_first 1105
_journal_page_last 1107
_journal_paper_doi 10.1107/S010827019101329X
_journal_volume 48
_journal_year 1992
_chemical_formula_sum 'Cl4 Fe H14 N4 O2'
_symmetry_cell_setting monoclinic
_symmetry_space_group_name_Hall '-P 2ybc'
_symmetry_space_group_name_H-M 'P 1 21/c 1'
_cell_angle_alpha 90
_cell_angle_beta 97.080(10)
_cell_angle_gamma 90
_cell_formula_units_Z 2
_cell_length_a 8.0270(10)
_cell_length_b 5.725(2)
_cell_length_c 11.430(2)
_cell_volume 521.3(2)
_diffrn_radiation_type Mo
_diffrn_radiation_wavelength 0.71069
_exptl_crystal_density_diffrn 1.910
_exptl_crystal_density_meas 1.92
_exptl_crystal_F_000 304
_cod_data_source_file ab0163.cif
_cod_data_source_block ab0163a
_cod_original_formula_sum 'Cl4 Fe1 H14 N4 O2'
_cod_database_code 2000843

loop_
_atom_site_label
_atom_site_fract_x
_atom_site_fract_y
_atom_site_fract_z
Fe .00000 .00000 .00000
N1 .2098(2) -.1576(2) .11890(10)
N2 .3021(2) -.3565(2) .08310(10)
Cl1 -.00858(5) -.31310(10) -.14494(3)
Cl2 .46301(5) -.31440(10) .35879(3)
O1 .18990(10) .1856(2) -.08370(10)
H11 .274(3) -.051(4) .133(2)
H12 .182(3) -.196(4) .180(2)
H21 .377(4) -.417(6) .137(3)
H22 .342(4) -.344(6) .014(3)
H23 .228(4) -.475(4) .068(3)
H11w .270(3) .110(6) -.098(3)
H12w .146(4) .242(6) -.142(3)

loop_
_geom_angle_atom_site_label_1
_geom_angle_atom_site_label_2
_geom_angle_atom_site_label_3
_geom_angle
Cl1 Fe O1 91.32(3)
N1 Fe O1 87.02(4)
N1 Fe Cl1 94.18(4)
Fe N1 N2 121.56(8)
Fe N1 H12 112(2)
H11 N1 H12 106(2)
N2 N1 H11 108(2)
N1 N2 H22 116(2)
H22 N2 H23 101(3)
H21 N2 H22 111(3)
Fe O1 H11w 116(2)
Fe N1 H11 104(2)
N2 N1 H12 104(2)
N1 N2 H23 107(2)
N1 N2 H21 116(2)
H21 N2 H23 102(3)
Fe O1 H12w 108(2)
H11w O1 H12w 109(3)

loop_
_geom_bond_atom_site_label_1
_geom_bond_atom_site_label_2
_geom_bond_distance
Fe N1 2.2210(10)
Fe Cl1 2.4360(7)
Fe O1 2.1740(10)
N1 N2 1.445(2)
N1 H11 .81(2)
N2 H22 .89(3)
O1 H12w .78(3)
N1 H12 .79(2)
N2 H23 .90(3)
N2 H21 .87(3)
O1 H11w .81(3)
